data_4069974
loop_
_publ_author_name
'Enk, Barbara'
'Kopacka, Holger'
'Wurst, Klaus'
'M\"uller, Thomas'
'Bildstein, Benno'

_publ_section_title
;
 An Efficient, Modular Route to New 2-Acyl-6-aminopentafulvenes and
 Planar-Chiral [N,O]-Functionalized Pentamethylruthenocenes
;
_journal_issue 18
_journal_name_full Organometallics
_journal_page_first 5575
_journal_paper_doi 10.1021/om900549c
_journal_volume 28
_journal_year 2009
_chemical_formula_sum 'C20 H15 Cl2 N O'
_chemical_formula_weight 356.23
_chemical_name_systematic
; 
 ? 
;
_space_group_IT_number 14
_symmetry_cell_setting monoclinic
_symmetry_space_group_name_Hall '-P 2ybc'
_symmetry_space_group_name_H-M 'P 1 21/c 1'
_atom_sites_solution_hydrogens geom
_atom_sites_solution_primary direct
_atom_sites_solution_secondary difmap
_audit_creation_method SHELXL-97
_cell_angle_alpha 90.00
_cell_angle_beta 101.562(2)
_cell_angle_gamma 90.00
_cell_formula_units_Z 4
_cell_length_a 7.7201(2)
_cell_length_b 27.2963(6)
_cell_length_c 8.4506(2)
_cell_measurement_reflns_used 18111
_cell_measurement_temperature 233(2)
_cell_measurement_theta_max 25.0
_cell_measurement_theta_min 1.0
_cell_volume 1744.66(7)
_computing_data_collection COLLECT
_computing_data_reduction 'DENZO and SCALEPACK'
_computing_structure_refinement 'SHELXL-97 (Sheldrick, 1997)'
_computing_structure_solution 'SHELXS-97 (Sheldrick, 1990)'
_diffrn_ambient_temperature 233(2)
_diffrn_measured_fraction_theta_full 0.978
_diffrn_measured_fraction_theta_max 0.978
_diffrn_measurement_device_type 'Nonius KappaCCD'
_diffrn_measurement_method 'phi- and omega-scans'
_diffrn_radiation_monochromator graphite
_diffrn_radiation_source 'fine-focus sealed tube'
_diffrn_radiation_type MoK\a
_diffrn_radiation_wavelength 0.71073
_diffrn_reflns_av_R_equivalents 0.0218
_diffrn_reflns_av_sigmaI/netI 0.0228
_diffrn_reflns_limit_h_max 9
_diffrn_reflns_limit_h_min -8
_diffrn_reflns_limit_k_max 32
_diffrn_reflns_limit_k_min -32
_diffrn_reflns_limit_l_max 10
_diffrn_reflns_limit_l_min -9
_diffrn_reflns_number 8733
_diffrn_reflns_theta_full 25.00
_diffrn_reflns_theta_max 25.00
_diffrn_reflns_theta_min 1.49
_diffrn_standards_number 0
_exptl_absorpt_coefficient_mu 0.378
_exptl_absorpt_correction_type none
_exptl_crystal_colour yellow
_exptl_crystal_density_diffrn 1.356
_exptl_crystal_density_method 'not measured'
_exptl_crystal_description plate
_exptl_crystal_F_000 736
_exptl_crystal_size_max 0.4
_exptl_crystal_size_mid 0.4
_exptl_crystal_size_min 0.08
_refine_diff_density_max 0.199
_refine_diff_density_min -0.256
_refine_diff_density_rms 0.033
_refine_ls_extinction_coef 0.0175(19)
_refine_ls_extinction_expression Fc^*^=kFc[1+0.001xFc^2^\l^3^/sin(2\q)]^-1/4^
_refine_ls_extinction_method SHELXL
_refine_ls_goodness_of_fit_ref 1.044
_refine_ls_hydrogen_treatment 'constr, refined at N1'
_refine_ls_matrix_type full
_refine_ls_number_parameters 223
_refine_ls_number_reflns 2994
_refine_ls_number_restraints 0
_refine_ls_restrained_S_all 1.044
_refine_ls_R_factor_all 0.0381
_refine_ls_R_factor_gt 0.0328
_refine_ls_shift/su_max 0.001
_refine_ls_shift/su_mean 0.000
_refine_ls_structure_factor_coef Fsqd
_refine_ls_weighting_details 'calc w=1/[\s^2^(Fo^2^)+(0.0316P)^2^+0.6807P] where P=(Fo^2^+2Fc^2^)/3'
_refine_ls_weighting_scheme calc
_refine_ls_wR_factor_gt 0.0791
_refine_ls_wR_factor_ref 0.0824
_reflns_number_gt 2648
_reflns_number_total 2994
_reflns_threshold_expression >2sigma(I)
_cod_data_source_file om900549c_si_001.cif
_cod_data_source_block 5
_cod_original_sg_symbol_H-M P21/c
_cod_database_code 4069974

loop_
_symmetry_equiv_pos_as_xyz
'x, y, z'
'-x, y+1/2, -z+1/2'
'-x, -y, -z'
'x, -y-1/2, z-1/2'

loop_
_atom_site_label
_atom_site_type_symbol
_atom_site_fract_x
_atom_site_fract_y
_atom_site_fract_z
_atom_site_U_iso_or_equiv
_atom_site_adp_type
_atom_site_occupancy
_atom_site_symmetry_multiplicity
_atom_site_calc_flag
_atom_site_refinement_flags
Cl1 Cl 0.89535(7) 0.453534(19) 0.11887(6) 0.06001(18) Uani 1 1 d .
Cl2 Cl 0.77937(8) 0.414281(19) 0.71390(6) 0.0680(2) Uani 1 1 d .
N1 N 0.88671(17) 0.38846(4) 0.40873(15) 0.0342(3) Uani 1 1 d .
H1N H 0.991(3) 0.3810(7) 0.474(2) 0.051(5) Uiso 1 1 d .
O1 O 1.18575(15) 0.35031(4) 0.56242(14) 0.0469(3) Uani 1 1 d .
C1 C 0.80546(18) 0.35237(5) 0.31439(17) 0.0304(3) Uani 1 1 d .
C2 C 0.87884(19) 0.30591(5) 0.31293(18) 0.0344(3) Uani 1 1 d .
C3 C 0.7865(2) 0.26630(6) 0.2232(2) 0.0460(4) Uani 1 1 d .
H3 H 0.6738 0.2684 0.1562 0.055 Uiso 1 1 calc .
C4 C 0.8872(3) 0.22477(6) 0.2497(3) 0.0572(5) Uani 1 1 d .
H4 H 0.8552 0.1938 0.2045 0.069 Uiso 1 1 calc .
C5 C 1.0456(2) 0.23616(6) 0.3553(2) 0.0534(5) Uani 1 1 d .
H5 H 1.1377 0.2138 0.3917 0.064 Uiso 1 1 calc .
C6 C 1.0473(2) 0.28533(6) 0.39890(19) 0.0390(4) Uani 1 1 d .
C7 C 1.1885(2) 0.30759(6) 0.5120(2) 0.0419(4) Uani 1 1 d .
C8 C 0.62645(19) 0.36254(5) 0.21520(17) 0.0318(3) Uani 1 1 d .
C9 C 0.5956(2) 0.36027(6) 0.04756(19) 0.0426(4) Uani 1 1 d .
H9 H 0.6890 0.3531 -0.0050 0.051 Uiso 1 1 calc .
C10 C 0.4270(2) 0.36858(7) -0.0423(2) 0.0495(4) Uani 1 1 d .
H10 H 0.4067 0.3674 -0.1557 0.059 Uiso 1 1 calc .
C11 C 0.2901(2) 0.37854(6) 0.0337(2) 0.0482(4) Uani 1 1 d .
H11 H 0.1761 0.3841 -0.0277 0.058 Uiso 1 1 calc .
C12 C 0.3185(2) 0.38041(6) 0.1999(2) 0.0460(4) Uani 1 1 d .
H12 H 0.2240 0.3869 0.2516 0.055 Uiso 1 1 calc .
C13 C 0.4864(2) 0.37270(6) 0.29036(19) 0.0383(4) Uani 1 1 d .
H13 H 0.5058 0.3744 0.4037 0.046 Uiso 1 1 calc .
C14 C 1.3525(3) 0.27777(7) 0.5750(3) 0.0640(6) Uani 1 1 d .
H14A H 1.4362 0.2974 0.6498 0.096 Uiso 1 1 calc R
H14B H 1.4057 0.2678 0.4854 0.096 Uiso 1 1 calc R
H14C H 1.3210 0.2490 0.6302 0.096 Uiso 1 1 calc R
C15 C 0.82461(18) 0.43704(5) 0.41492(17) 0.0310(3) Uani 1 1 d .
C16 C 0.8208(2) 0.47050(6) 0.29002(19) 0.0377(4) Uani 1 1 d .
C17 C 0.7636(2) 0.51815(6) 0.3029(2) 0.0505(5) Uani 1 1 d .
H17 H 0.7584 0.5400 0.2161 0.061 Uiso 1 1 calc .
C18 C 0.7143(2) 0.53351(6) 0.4425(3) 0.0532(5) Uani 1 1 d .
H18 H 0.6760 0.5659 0.4509 0.064 Uiso 1 1 calc .
C19 C 0.7206(2) 0.50187(6) 0.5695(2) 0.0486(4) Uani 1 1 d .
H19 H 0.6885 0.5125 0.6654 0.058 Uiso 1 1 calc .
C20 C 0.7747(2) 0.45431(6) 0.55443(19) 0.0379(4) Uani 1 1 d .

loop_
_atom_site_aniso_label
_atom_site_aniso_U_11
_atom_site_aniso_U_22
_atom_site_aniso_U_33
_atom_site_aniso_U_23
_atom_site_aniso_U_13
_atom_site_aniso_U_12
Cl1 0.0724(3) 0.0657(3) 0.0474(3) 0.0074(2) 0.0251(2) -0.0025(2)
Cl2 0.1084(5) 0.0609(3) 0.0364(3) 0.0028(2) 0.0187(3) -0.0015(3)
N1 0.0350(7) 0.0281(7) 0.0353(7) -0.0023(5) -0.0030(6) 0.0060(5)
O1 0.0432(6) 0.0362(6) 0.0532(7) -0.0014(5) -0.0098(5) 0.0046(5)
C1 0.0311(7) 0.0308(8) 0.0291(7) 0.0001(6) 0.0058(6) -0.0009(6)
C2 0.0336(8) 0.0296(8) 0.0390(8) -0.0021(6) 0.0049(6) 0.0010(6)
C3 0.0425(9) 0.0350(9) 0.0572(11) -0.0090(7) 0.0019(8) -0.0029(7)
C4 0.0604(11) 0.0300(9) 0.0783(13) -0.0149(9) 0.0067(10) -0.0015(8)
C5 0.0544(11) 0.0336(9) 0.0699(12) -0.0030(8) 0.0069(9) 0.0124(8)
C6 0.0383(8) 0.0304(8) 0.0470(9) 0.0006(7) 0.0050(7) 0.0053(6)
C7 0.0407(9) 0.0358(9) 0.0462(9) 0.0054(7) 0.0014(7) 0.0069(7)
C8 0.0335(7) 0.0260(7) 0.0344(8) -0.0009(6) 0.0030(6) 0.0007(6)
C9 0.0425(9) 0.0481(10) 0.0360(9) -0.0012(7) 0.0055(7) 0.0017(7)
C10 0.0560(11) 0.0495(11) 0.0362(9) 0.0018(8) -0.0067(8) 0.0000(8)
C11 0.0376(9) 0.0415(9) 0.0573(11) 0.0026(8) -0.0101(8) 0.0025(7)
C12 0.0331(8) 0.0458(10) 0.0582(11) -0.0029(8) 0.0064(8) 0.0033(7)
C13 0.0375(8) 0.0384(9) 0.0381(8) -0.0037(7) 0.0055(7) 0.0016(7)
C14 0.0499(11) 0.0521(12) 0.0796(14) -0.0009(10) -0.0118(10) 0.0179(9)
C15 0.0287(7) 0.0270(7) 0.0350(8) -0.0026(6) 0.0005(6) 0.0010(6)
C16 0.0330(8) 0.0361(9) 0.0434(9) 0.0030(7) 0.0061(7) -0.0009(6)
C17 0.0439(9) 0.0325(9) 0.0734(13) 0.0163(8) 0.0074(9) -0.0001(7)
C18 0.0417(9) 0.0275(8) 0.0905(15) -0.0087(9) 0.0137(9) 0.0012(7)
C19 0.0452(9) 0.0393(10) 0.0629(11) -0.0190(8) 0.0149(8) -0.0040(7)
C20 0.0408(8) 0.0340(8) 0.0376(8) -0.0041(7) 0.0045(7) -0.0037(7)

loop_
_atom_type_symbol
_atom_type_description
_atom_type_scat_dispersion_real
_atom_type_scat_dispersion_imag
_atom_type_scat_source
C C 0.0033 0.0016 'International Tables Vol C Tables 4.2.6.8 and 6.1.1.4'
H H 0.0000 0.0000 'International Tables Vol C Tables 4.2.6.8 and 6.1.1.4'
N N 0.0061 0.0033 'International Tables Vol C Tables 4.2.6.8 and 6.1.1.4'
O O 0.0106 0.0060 'International Tables Vol C Tables 4.2.6.8 and 6.1.1.4'
Cl Cl 0.1484 0.1585 'International Tables Vol C Tables 4.2.6.8 and 6.1.1.4'

loop_
_geom_angle_atom_site_label_1
_geom_angle_atom_site_label_2
_geom_angle_atom_site_label_3
_geom_angle
H1N N1 C1 116.7(12)
H1N N1 C15 117.2(12)
C1 N1 C15 126.08(13)
N1 C1 C2 122.17(13)
N1 C1 C8 117.88(13)
C2 C1 C8 119.87(13)
C1 C2 C3 122.34(14)
C1 C2 C6 131.82(14)
C3 C2 C6 105.78(13)
C4 C3 C2 109.52(15)
C3 C4 C5 108.44(15)
C6 C5 C4 110.13(15)
C5 C6 C7 123.45(15)
C5 C6 C2 106.13(14)
C7 C6 C2 130.37(14)
O1 C7 C6 124.30(14)
O1 C7 C14 117.10(15)
C6 C7 C14 118.60(15)
C13 C8 C9 119.06(14)
C13 C8 C1 119.94(13)
C9 C8 C1 120.96(14)
C10 C9 C8 120.03(15)
C11 C10 C9 120.22(16)
C10 C11 C12 120.32(15)
C11 C12 C13 119.87(16)
C12 C13 C8 120.50(15)
C16 C15 C20 116.90(14)
C16 C15 N1 122.88(14)
C20 C15 N1 120.10(13)
C17 C16 C15 121.01(15)
C17 C16 Cl1 118.92(13)
C15 C16 Cl1 120.02(12)
C18 C17 C16 120.06(16)
C19 C18 C17 120.44(15)
C18 C19 C20 119.07(16)
C19 C20 C15 122.48(15)
C19 C20 Cl2 118.87(13)
C15 C20 Cl2 118.65(12)

loop_
_geom_bond_atom_site_label_1
_geom_bond_atom_site_label_2
_geom_bond_distance
Cl1 C16 1.7236(17)
Cl2 C20 1.7296(16)
N1 H1N 0.90(2)
N1 C1 1.3413(19)
N1 C15 1.4145(18)
O1 C7 1.243(2)
C1 C2 1.390(2)
C1 C8 1.492(2)
C2 C3 1.427(2)
C2 C6 1.468(2)
C3 C4 1.367(2)
C4 C5 1.397(3)
C5 C6 1.391(2)
C6 C7 1.433(2)
C7 C14 1.510(2)
C8 C13 1.387(2)
C8 C9 1.390(2)
C9 C10 1.388(2)
C10 C11 1.370(3)
C11 C12 1.378(3)
C12 C13 1.383(2)
C15 C16 1.392(2)
C15 C20 1.394(2)
C16 C17 1.385(2)
C17 C18 1.376(3)
C18 C19 1.370(3)
C19 C20 1.377(2)
